data_1503696
loop_
_publ_author_name
'Chen, Wen-Hao'
'Qi, Huan-Yang'
'Shi, Yan-Ping'

_publ_section_title
;
 24-Hydroxyoleanane-type triterpenes from the aerial parts and roots of
 Oxytropis falcata.
;
_journal_issue 8
_journal_name_full 'Journal of natural products'
_journal_page_first 1410
_journal_page_last 1413
_journal_paper_doi 10.1021/np900199x
_journal_volume 72
_journal_year 2009
_chemical_absolute_configuration unknown
_chemical_formula_sum 'C32 H52 O5 S'
_chemical_formula_weight 548.80
_chemical_name_systematic
; 
 ? 
;
_space_group_IT_number 19
_symmetry_cell_setting orthorhombic
_symmetry_space_group_name_Hall 'P 2ac 2ab'
_symmetry_space_group_name_H-M 'P 21 21 21'
_atom_sites_solution_hydrogens geom
_atom_sites_solution_primary direct
_atom_sites_solution_secondary difmap
_audit_creation_method SHELXL-97
_cell_angle_alpha 90.00
_cell_angle_beta 90.00
_cell_angle_gamma 90.00
_cell_formula_units_Z 4
_cell_length_a 7.2899(4)
_cell_length_b 11.7817(6)
_cell_length_c 36.3289(17)
_cell_measurement_reflns_used 3560
_cell_measurement_temperature 296(2)
_cell_measurement_theta_max 0
_cell_measurement_theta_min 0
_cell_volume 3120.2(3)
_computing_cell_refinement 'Bruker SMART'
_computing_data_collection 'Bruker SMART'
_computing_data_reduction 'Bruker SAINT'
_computing_molecular_graphics 'Bruker SHELXTL'
_computing_publication_material 'Bruker SHELXTL'
_computing_structure_refinement 'SHELXL-97 (Sheldrick, 1997)'
_computing_structure_solution 'SHELXS-97 (Sheldrick, 1990)'
_diffrn_ambient_temperature 296(2)
_diffrn_measured_fraction_theta_full 0.994
_diffrn_measured_fraction_theta_max 0.994
_diffrn_measurement_device_type 'CCD area detector'
_diffrn_measurement_method 'phi and omega scans'
_diffrn_radiation_monochromator graphite
_diffrn_radiation_source 'fine-focus sealed tube'
_diffrn_radiation_type MoK\a
_diffrn_radiation_wavelength 0.71073
_diffrn_reflns_av_R_equivalents 0.0491
_diffrn_reflns_av_sigmaI/netI 0.0412
_diffrn_reflns_limit_h_max 6
_diffrn_reflns_limit_h_min -6
_diffrn_reflns_limit_k_max 11
_diffrn_reflns_limit_k_min -8
_diffrn_reflns_limit_l_max 34
_diffrn_reflns_limit_l_min -32
_diffrn_reflns_number 9801
_diffrn_reflns_theta_full 19.91
_diffrn_reflns_theta_max 19.91
_diffrn_reflns_theta_min 1.82
_exptl_absorpt_coefficient_mu 0.140
_exptl_absorpt_correction_T_max 0.9565
_exptl_absorpt_correction_T_min 0.9503
_exptl_absorpt_correction_type multi-scan
_exptl_absorpt_process_details sadabs
_exptl_crystal_colour colorless
_exptl_crystal_density_diffrn 1.168
_exptl_crystal_density_method 'not measured'
_exptl_crystal_description block
_exptl_crystal_F_000 1200
_exptl_crystal_size_max 0.37
_exptl_crystal_size_mid 0.33
_exptl_crystal_size_min 0.32
_refine_diff_density_max 0.843
_refine_diff_density_min -0.382
_refine_diff_density_rms 0.047
_refine_ls_abs_structure_details 'Flack H D (1983), Acta Cryst. A39, 876-881'
_refine_ls_abs_structure_Flack 0.0(3)
_refine_ls_extinction_method none
_refine_ls_goodness_of_fit_ref 1.023
_refine_ls_hydrogen_treatment mixed
_refine_ls_matrix_type full
_refine_ls_number_parameters 356
_refine_ls_number_reflns 2847
_refine_ls_number_restraints 1
_refine_ls_restrained_S_all 1.023
_refine_ls_R_factor_all 0.0705
_refine_ls_R_factor_gt 0.0635
_refine_ls_shift/su_max 0.000
_refine_ls_shift/su_mean 0.000
_refine_ls_structure_factor_coef Fsqd
_refine_ls_weighting_details 'calc w=1/[\s^2^(Fo^2^)+(0.1200P)^2^+2.5753P] where P=(Fo^2^+2Fc^2^)/3'
_refine_ls_weighting_scheme calc
_refine_ls_wR_factor_gt 0.1753
_refine_ls_wR_factor_ref 0.1823
_reflns_number_gt 2552
_reflns_number_total 2847
_reflns_threshold_expression >2sigma(I)
_cod_data_source_file np900199x_si_004.cif
_cod_data_source_block p212121
_cod_depositor_comments
;
The following automatic conversions were performed:

'_symmetry_cell_setting' value 'Orthorhombic' changed to
'orthorhombic' according to
/home/saulius/struct/CIF-dictionaries/cif_core.dic dictionary named
'cif_core.dic' version 2.4.2 from 2011-04-26.

Automatic conversion script
Id: cif_fix_values 1715 2011-07-08 13:25:40Z adriana 
;
_cod_original_sg_symbol_H-M P2(1)2(1)2(1)
_cod_database_code 1503696

loop_
_symmetry_equiv_pos_as_xyz
'x, y, z'
'-x+1/2, -y, z+1/2'
'-x, y+1/2, -z+1/2'
'x+1/2, -y+1/2, -z'

loop_
_atom_site_label
_atom_site_type_symbol
_atom_site_fract_x
_atom_site_fract_y
_atom_site_fract_z
_atom_site_U_iso_or_equiv
_atom_site_adp_type
_atom_site_occupancy
_atom_site_symmetry_multiplicity
_atom_site_calc_flag
_atom_site_refinement_flags
C1 C 0.4630(7) 0.6728(5) 0.20733(15) 0.0499(16) Uani 1 1 d .
H1A H 0.4187 0.7453 0.2164 0.060 Uiso 1 1 calc R
H1B H 0.3875 0.6137 0.2181 0.060 Uiso 1 1 calc R
C2 C 0.4423(8) 0.6694(6) 0.16513(16) 0.0580(17) Uani 1 1 d .
H2A H 0.4795 0.5955 0.1560 0.070 Uiso 1 1 calc R
H2B H 0.3148 0.6812 0.1585 0.070 Uiso 1 1 calc R
C3 C 0.5589(10) 0.7600(6) 0.14804(17) 0.0599(18) Uani 1 1 d .
C4 C 0.7643(9) 0.7525(5) 0.15668(15) 0.0512(16) Uani 1 1 d .
C5 C 0.7823(7) 0.7432(5) 0.19971(14) 0.0385(14) Uani 1 1 d .
H5 H 0.7387 0.8167 0.2088 0.046 Uiso 1 1 calc R
C6 C 0.9816(8) 0.7365(5) 0.21312(14) 0.0474(15) Uani 1 1 d .
H6A H 1.0270 0.6596 0.2103 0.057 Uiso 1 1 calc R
H6B H 1.0579 0.7865 0.1984 0.057 Uiso 1 1 calc R
C7 C 0.9921(8) 0.7713(5) 0.25343(13) 0.0421(15) Uani 1 1 d .
H7A H 0.9606 0.8511 0.2554 0.050 Uiso 1 1 calc R
H7B H 1.1177 0.7626 0.2618 0.050 Uiso 1 1 calc R
C8 C 0.8654(7) 0.7029(4) 0.27928(14) 0.0358(14) Uani 1 1 d .
C9 C 0.6721(7) 0.6875(4) 0.26193(14) 0.0366(14) Uani 1 1 d .
H9 H 0.6154 0.7627 0.2636 0.044 Uiso 1 1 calc R
C10 C 0.6627(7) 0.6563(4) 0.21989(14) 0.0386(14) Uani 1 1 d .
C11 C 0.5535(8) 0.6119(6) 0.28667(15) 0.0559(17) Uani 1 1 d .
H11A H 0.4253 0.6259 0.2812 0.067 Uiso 1 1 calc R
H11B H 0.5791 0.5330 0.2810 0.067 Uiso 1 1 calc R
C12 C 0.5862(8) 0.6318(5) 0.32712(15) 0.0497(16) Uani 1 1 d .
H12 H 0.5121 0.5918 0.3434 0.060 Uiso 1 1 calc R
C13 C 0.7095(8) 0.7004(5) 0.34176(14) 0.0410(15) Uani 1 1 d .
C14 C 0.8395(7) 0.7686(4) 0.31698(14) 0.0348(13) Uani 1 1 d .
C15 C 1.0253(8) 0.7911(5) 0.33599(14) 0.0470(15) Uani 1 1 d .
H15A H 1.1014 0.7240 0.3337 0.056 Uiso 1 1 calc R
H15B H 1.0869 0.8527 0.3233 0.056 Uiso 1 1 calc R
C16 C 1.0088(8) 0.8216(5) 0.37657(14) 0.0494(16) Uani 1 1 d .
H16A H 0.9439 0.8931 0.3788 0.059 Uiso 1 1 calc R
H16B H 1.1308 0.8320 0.3867 0.059 Uiso 1 1 calc R
C17 C 0.9084(8) 0.7314(5) 0.39903(15) 0.0473(16) Uani 1 1 d .
C18 C 0.7137(8) 0.7163(5) 0.38319(15) 0.0446(15) Uani 1 1 d .
H18 H 0.6638 0.6467 0.3940 0.054 Uiso 1 1 calc R
C19 C 0.5847(8) 0.8133(5) 0.39441(15) 0.0494(16) Uani 1 1 d .
H19A H 0.4623 0.7958 0.3856 0.059 Uiso 1 1 calc R
H19B H 0.6245 0.8822 0.3822 0.059 Uiso 1 1 calc R
C20 C 0.5750(9) 0.8359(6) 0.43596(15) 0.0545(17) Uani 1 1 d .
C21 C 0.7727(10) 0.8623(6) 0.44910(16) 0.068(2) Uani 1 1 d .
H21A H 0.8151 0.9317 0.4375 0.081 Uiso 1 1 calc R
H21B H 0.7724 0.8742 0.4755 0.081 Uiso 1 1 calc R
C22 C 0.9041(9) 0.7654(6) 0.43966(15) 0.0620(19) Uani 1 1 d .
H22A H 0.8701 0.6995 0.4541 0.074 Uiso 1 1 calc R
H22B H 1.0270 0.7875 0.4470 0.074 Uiso 1 1 calc R
C23 C 0.8562(12) 0.8624(6) 0.14352(18) 0.080(2) Uani 1 1 d .
H23A H 0.9870 0.8543 0.1449 0.120 Uiso 1 1 calc R
H23B H 0.8179 0.9244 0.1589 0.120 Uiso 1 1 calc R
H23C H 0.8212 0.8774 0.1185 0.120 Uiso 1 1 calc R
C24 C 0.8460(10) 0.6533(6) 0.13496(16) 0.0652(19) Uani 1 1 d .
H24A H 0.9715 0.6410 0.1429 0.078 Uiso 1 1 calc R
H24B H 0.7768 0.5850 0.1403 0.078 Uiso 1 1 calc R
C25 C 0.7186(8) 0.5315(5) 0.21263(16) 0.0509(16) Uani 1 1 d .
H25A H 0.6790 0.4849 0.2328 0.076 Uiso 1 1 calc R
H25B H 0.8496 0.5267 0.2103 0.076 Uiso 1 1 calc R
H25C H 0.6620 0.5055 0.1903 0.076 Uiso 1 1 calc R
C26 C 0.9575(8) 0.5875(5) 0.28610(15) 0.0508(16) Uani 1 1 d .
H26A H 0.9765 0.5496 0.2630 0.076 Uiso 1 1 calc R
H26B H 0.8800 0.5418 0.3015 0.076 Uiso 1 1 calc R
H26C H 1.0735 0.5989 0.2981 0.076 Uiso 1 1 calc R
C27 C 0.7506(8) 0.8872(4) 0.31095(15) 0.0475(15) Uani 1 1 d .
H27A H 0.6225 0.8781 0.3056 0.071 Uiso 1 1 calc R
H27B H 0.8097 0.9246 0.2907 0.071 Uiso 1 1 calc R
H27C H 0.7648 0.9320 0.3328 0.071 Uiso 1 1 calc R
C28 C 1.0120(10) 0.6180(6) 0.39646(19) 0.075(2) Uani 1 1 d .
H28A H 1.0160 0.5935 0.3713 0.113 Uiso 1 1 calc R
H28B H 0.9498 0.5619 0.4110 0.113 Uiso 1 1 calc R
H28C H 1.1347 0.6277 0.4055 0.113 Uiso 1 1 calc R
C29 C 0.4618(10) 0.9407(6) 0.44313(19) 0.065(2) Uani 1 1 d .
C30 C 0.4961(11) 0.7354(7) 0.45705(17) 0.080(2) Uani 1 1 d .
H30A H 0.5067 0.7491 0.4830 0.120 Uiso 1 1 calc R
H30B H 0.5626 0.6679 0.4507 0.120 Uiso 1 1 calc R
H30C H 0.3692 0.7260 0.4507 0.120 Uiso 1 1 calc R
C31 C 0.734(2) 0.2432(13) 0.4451(4) 0.195(7) Uani 1 1 d .
H31A H 0.8647 0.2352 0.4421 0.292 Uiso 1 1 calc R
H31B H 0.6756 0.2342 0.4216 0.292 Uiso 1 1 calc R
H31C H 0.6903 0.1862 0.4617 0.292 Uiso 1 1 calc R
C32 C 0.4443(19) 0.3745(14) 0.4605(3) 0.187(6) Uani 1 1 d .
H32A H 0.3985 0.3196 0.4777 0.280 Uiso 1 1 calc R
H32B H 0.4072 0.3537 0.4360 0.280 Uiso 1 1 calc R
H32C H 0.3957 0.4480 0.4664 0.280 Uiso 1 1 calc R
O1 O 0.4919(9) 0.8343(5) 0.13035(16) 0.107(2) Uani 1 1 d .
O2 O 0.8440(10) 0.6725(5) 0.09722(13) 0.107(2) Uani 1 1 d D
O3 O 0.4330(12) 0.9577(6) 0.47810(13) 0.142(3) Uani 1 1 d .
H3 H 0.3537 1.0064 0.4807 0.214 Uiso 1 1 calc R
O4 O 0.4073(9) 1.0050(5) 0.42021(14) 0.104(2) Uani 1 1 d .
O5 O 0.7358(13) 0.3734(7) 0.50367(16) 0.160(3) Uani 1 1 d .
S1 S 0.6847(6) 0.3784(3) 0.46284(8) 0.1556(15) Uani 1 1 d .
H2 H 0.773(10) 0.632(6) 0.085(2) 0.12(4) Uiso 1 1 d D

loop_
_atom_site_aniso_label
_atom_site_aniso_U_11
_atom_site_aniso_U_22
_atom_site_aniso_U_33
_atom_site_aniso_U_23
_atom_site_aniso_U_13
_atom_site_aniso_U_12
C1 0.036(4) 0.069(4) 0.044(4) -0.002(3) -0.007(3) -0.003(3)
C2 0.040(4) 0.077(5) 0.057(4) -0.007(3) -0.010(3) -0.005(4)
C3 0.062(5) 0.073(5) 0.045(4) -0.004(4) -0.013(3) 0.004(4)
C4 0.067(5) 0.052(4) 0.034(3) 0.005(3) -0.004(3) -0.014(3)
C5 0.034(3) 0.041(3) 0.040(3) -0.001(3) 0.003(3) -0.008(3)
C6 0.033(3) 0.069(4) 0.041(3) -0.004(3) 0.005(3) -0.007(3)
C7 0.036(3) 0.050(4) 0.040(3) -0.002(3) -0.001(3) -0.001(3)
C8 0.034(3) 0.033(3) 0.040(3) -0.003(3) 0.003(3) -0.004(3)
C9 0.027(3) 0.043(3) 0.039(3) -0.005(3) 0.000(3) -0.001(3)
C10 0.030(3) 0.044(4) 0.041(3) -0.005(3) -0.003(3) -0.002(3)
C11 0.047(4) 0.074(5) 0.046(4) -0.002(3) 0.006(3) -0.017(3)
C12 0.046(4) 0.064(4) 0.040(3) 0.001(3) 0.004(3) -0.015(3)
C13 0.046(4) 0.046(4) 0.031(3) 0.000(3) 0.001(3) 0.006(3)
C14 0.037(3) 0.033(3) 0.034(3) 0.001(2) -0.002(3) 0.004(3)
C15 0.040(3) 0.060(4) 0.042(3) 0.000(3) 0.000(3) -0.004(3)
C16 0.039(4) 0.067(4) 0.042(3) -0.010(3) -0.009(3) 0.001(3)
C17 0.047(4) 0.050(4) 0.045(4) -0.003(3) -0.009(3) 0.012(3)
C18 0.043(4) 0.049(4) 0.042(4) 0.005(3) 0.002(3) -0.002(3)
C19 0.037(3) 0.072(4) 0.039(3) 0.004(3) 0.002(3) 0.000(3)
C20 0.061(4) 0.070(4) 0.032(3) -0.006(3) 0.001(3) 0.012(4)
C21 0.077(5) 0.092(5) 0.034(3) -0.008(3) -0.006(3) 0.012(4)
C22 0.065(5) 0.079(5) 0.041(4) 0.002(3) -0.005(3) 0.013(4)
C23 0.111(6) 0.084(5) 0.045(4) 0.012(4) -0.011(4) -0.031(5)
C24 0.063(4) 0.089(5) 0.044(4) -0.015(4) 0.005(3) -0.019(4)
C25 0.050(4) 0.050(4) 0.052(4) -0.005(3) -0.007(3) -0.006(3)
C26 0.049(4) 0.057(4) 0.046(3) -0.003(3) 0.001(3) 0.005(3)
C27 0.053(4) 0.048(4) 0.041(3) -0.008(3) 0.001(3) 0.004(3)
C28 0.081(5) 0.079(5) 0.066(4) 0.004(4) -0.007(4) 0.032(4)
C29 0.066(5) 0.089(6) 0.042(4) -0.015(4) 0.014(4) 0.015(4)
C30 0.092(5) 0.101(6) 0.046(4) 0.005(4) 0.014(4) 0.000(5)
C31 0.230(16) 0.211(14) 0.144(11) -0.080(10) -0.041(11) 0.033(13)
C32 0.156(12) 0.268(17) 0.136(10) -0.108(11) -0.017(8) -0.027(12)
O1 0.109(5) 0.106(5) 0.106(4) 0.040(4) -0.040(4) 0.008(4)
O2 0.151(6) 0.130(5) 0.042(3) -0.024(3) 0.021(3) -0.067(5)
O3 0.221(9) 0.155(6) 0.051(3) -0.001(3) 0.034(4) 0.109(6)
O4 0.135(5) 0.117(4) 0.059(3) -0.008(3) -0.008(3) 0.069(4)
O5 0.237(9) 0.166(6) 0.078(4) -0.023(4) -0.039(5) -0.094(6)
S1 0.197(4) 0.174(3) 0.096(2) -0.0073(19) -0.029(2) -0.060(3)

loop_
_atom_type_symbol
_atom_type_description
_atom_type_scat_dispersion_real
_atom_type_scat_dispersion_imag
_atom_type_scat_source
C C 0.0033 0.0016 'International Tables Vol C Tables 4.2.6.8 and 6.1.1.4'
H H 0.0000 0.0000 'International Tables Vol C Tables 4.2.6.8 and 6.1.1.4'
O O 0.0106 0.0060 'International Tables Vol C Tables 4.2.6.8 and 6.1.1.4'
S S 0.1246 0.1234 'International Tables Vol C Tables 4.2.6.8 and 6.1.1.4'

loop_
_geom_angle_atom_site_label_1
_geom_angle_atom_site_label_2
_geom_angle_atom_site_label_3
_geom_angle
C10 C1 C2 112.6(5)
C10 C1 H1A 109.1
C2 C1 H1A 109.1
C10 C1 H1B 109.1
C2 C1 H1B 109.1
H1A C1 H1B 107.8
C3 C2 C1 109.7(5)
C3 C2 H2A 109.7
C1 C2 H2A 109.7
C3 C2 H2B 109.7
C1 C2 H2B 109.7
H2A C2 H2B 108.2
O1 C3 C2 121.0(6)
O1 C3 C4 123.6(7)
C2 C3 C4 115.4(6)
C24 C4 C3 108.6(5)
C24 C4 C23 108.3(5)
C3 C4 C23 108.3(6)
C24 C4 C5 115.2(5)
C3 C4 C5 106.8(5)
C23 C4 C5 109.4(5)
C10 C5 C6 110.7(4)
C10 C5 C4 118.4(4)
C6 C5 C4 113.5(4)
C10 C5 H5 104.2
C6 C5 H5 104.2
C4 C5 H5 104.2
C7 C6 C5 109.8(5)
C7 C6 H6A 109.7
C5 C6 H6A 109.7
C7 C6 H6B 109.7
C5 C6 H6B 109.7
H6A C6 H6B 108.2
C6 C7 C8 114.5(4)
C6 C7 H7A 108.6
C8 C7 H7A 108.6
C6 C7 H7B 108.6
C8 C7 H7B 108.6
H7A C7 H7B 107.6
C26 C8 C7 107.4(4)
C26 C8 C9 111.0(4)
C7 C8 C9 110.9(4)
C26 C8 C14 110.2(4)
C7 C8 C14 110.0(4)
C9 C8 C14 107.4(4)
C11 C9 C8 110.0(4)
C11 C9 C10 114.1(4)
C8 C9 C10 117.4(4)
C11 C9 H9 104.6
C8 C9 H9 104.6
C10 C9 H9 104.6
C5 C10 C1 108.2(4)
C5 C10 C25 113.8(4)
C1 C10 C25 108.6(5)
C5 C10 C9 106.5(4)
C1 C10 C9 107.5(4)
C25 C10 C9 112.1(4)
C12 C11 C9 113.1(5)
C12 C11 H11A 109.0
C9 C11 H11A 109.0
C12 C11 H11B 109.0
C9 C11 H11B 109.0
H11A C11 H11B 107.8
C13 C12 C11 126.6(5)
C13 C12 H12 116.7
C11 C12 H12 116.7
C12 C13 C18 119.3(5)
C12 C13 C14 120.3(5)
C18 C13 C14 120.3(5)
C13 C14 C15 111.7(4)
C13 C14 C27 107.2(4)
C15 C14 C27 105.9(4)
C13 C14 C8 109.0(4)
C15 C14 C8 111.5(4)
C27 C14 C8 111.5(4)
C16 C15 C14 113.9(4)
C16 C15 H15A 108.8
C14 C15 H15A 108.8
C16 C15 H15B 108.8
C14 C15 H15B 108.8
H15A C15 H15B 107.7
C15 C16 C17 113.1(5)
C15 C16 H16A 109.0
C17 C16 H16A 109.0
C15 C16 H16B 109.0
C17 C16 H16B 109.0
H16A C16 H16B 107.8
C16 C17 C22 110.1(5)
C16 C17 C28 109.7(5)
C22 C17 C28 107.2(5)
C16 C17 C18 108.8(5)
C22 C17 C18 111.8(5)
C28 C17 C18 109.2(5)
C13 C18 C19 110.0(4)
C13 C18 C17 113.8(5)
C19 C18 C17 112.3(5)
C13 C18 H18 106.8
C19 C18 H18 106.8
C17 C18 H18 106.8
C18 C19 C20 114.8(5)
C18 C19 H19A 108.6
C20 C19 H19A 108.6
C18 C19 H19B 108.6
C20 C19 H19B 108.6
H19A C19 H19B 107.6
C29 C20 C30 110.1(5)
C29 C20 C19 109.7(5)
C30 C20 C19 112.2(5)
C29 C20 C21 106.9(5)
C30 C20 C21 110.7(6)
C19 C20 C21 107.2(5)
C22 C21 C20 111.3(5)
C22 C21 H21A 109.4
C20 C21 H21A 109.4
C22 C21 H21B 109.4
C20 C21 H21B 109.4
H21A C21 H21B 108.0
C21 C22 C17 115.1(5)
C21 C22 H22A 108.5
C17 C22 H22A 108.5
C21 C22 H22B 108.5
C17 C22 H22B 108.5
H22A C22 H22B 107.5
C4 C23 H23A 109.5
C4 C23 H23B 109.5
H23A C23 H23B 109.5
C4 C23 H23C 109.5
H23A C23 H23C 109.5
H23B C23 H23C 109.5
O2 C24 C4 112.3(6)
O2 C24 H24A 109.1
C4 C24 H24A 109.1
O2 C24 H24B 109.1
C4 C24 H24B 109.1
H24A C24 H24B 107.9
C10 C25 H25A 109.5
C10 C25 H25B 109.5
H25A C25 H25B 109.5
C10 C25 H25C 109.5
H25A C25 H25C 109.5
H25B C25 H25C 109.5
C8 C26 H26A 109.5
C8 C26 H26B 109.5
H26A C26 H26B 109.5
C8 C26 H26C 109.5
H26A C26 H26C 109.5
H26B C26 H26C 109.5
C14 C27 H27A 109.5
C14 C27 H27B 109.5
H27A C27 H27B 109.5
C14 C27 H27C 109.5
H27A C27 H27C 109.5
H27B C27 H27C 109.5
C17 C28 H28A 109.5
C17 C28 H28B 109.5
H28A C28 H28B 109.5
C17 C28 H28C 109.5
H28A C28 H28C 109.5
H28B C28 H28C 109.5
O4 C29 O3 121.9(7)
O4 C29 C20 125.6(5)
O3 C29 C20 112.5(6)
C20 C30 H30A 109.5
C20 C30 H30B 109.5
H30A C30 H30B 109.5
C20 C30 H30C 109.5
H30A C30 H30C 109.5
H30B C30 H30C 109.5
S1 C31 H31A 109.5
S1 C31 H31B 109.5
H31A C31 H31B 109.5
S1 C31 H31C 109.5
H31A C31 H31C 109.5
H31B C31 H31C 109.5
S1 C32 H32A 109.5
S1 C32 H32B 109.5
H32A C32 H32B 109.5
S1 C32 H32C 109.5
H32A C32 H32C 109.5
H32B C32 H32C 109.5
C24 O2 H2 116(7)
C29 O3 H3 109.5
O5 S1 C32 106.8(6)
O5 S1 C31 105.7(6)
C32 S1 C31 99.5(8)

loop_
_geom_bond_atom_site_label_1
_geom_bond_atom_site_label_2
_geom_bond_distance
C1 C10 1.537(8)
C1 C2 1.541(7)
C1 H1A 0.9700
C1 H1B 0.9700
C2 C3 1.500(9)
C2 H2A 0.9700
C2 H2B 0.9700
C3 O1 1.191(8)
C3 C4 1.532(10)
C4 C24 1.531(9)
C4 C23 1.534(9)
C4 C5 1.572(7)
C5 C10 1.532(7)
C5 C6 1.535(8)
C5 H5 0.9800
C6 C7 1.523(7)
C6 H6A 0.9700
C6 H6B 0.9700
C7 C8 1.544(7)
C7 H7A 0.9700
C7 H7B 0.9700
C8 C26 1.537(8)
C8 C9 1.554(8)
C8 C14 1.584(7)
C9 C11 1.533(8)
C9 C10 1.572(7)
C9 H9 0.9800
C10 C25 1.549(8)
C11 C12 1.507(8)
C11 H11A 0.9700
C11 H11B 0.9700
C12 C13 1.321(8)
C12 H12 0.9300
C13 C18 1.517(7)
C13 C14 1.534(8)
C14 C15 1.543(8)
C14 C27 1.556(7)
C15 C16 1.522(7)
C15 H15A 0.9700
C15 H15B 0.9700
C16 C17 1.526(8)
C16 H16A 0.9700
C16 H16B 0.9700
C17 C22 1.530(8)
C17 C28 1.538(8)
C17 C18 1.542(8)
C18 C19 1.534(8)
C18 H18 0.9800
C19 C20 1.535(8)
C19 H19A 0.9700
C19 H19B 0.9700
C20 C29 1.508(9)
C20 C30 1.523(10)
C20 C21 1.550(9)
C21 C22 1.529(9)
C21 H21A 0.9700
C21 H21B 0.9700
C22 H22A 0.9700
C22 H22B 0.9700
C23 H23A 0.9600
C23 H23B 0.9600
C23 H23C 0.9600
C24 O2 1.390(8)
C24 H24A 0.9700
C24 H24B 0.9700
C25 H25A 0.9600
C25 H25B 0.9600
C25 H25C 0.9600
C26 H26A 0.9600
C26 H26B 0.9600
C26 H26C 0.9600
C27 H27A 0.9600
C27 H27B 0.9600
C27 H27C 0.9600
C28 H28A 0.9600
C28 H28B 0.9600
C28 H28C 0.9600
C29 O4 1.193(8)
C29 O3 1.303(8)
C30 H30A 0.9600
C30 H30B 0.9600
C30 H30C 0.9600
C31 S1 1.757(14)
C31 H31A 0.9600
C31 H31B 0.9600
C31 H31C 0.9600
C32 S1 1.755(14)
C32 H32A 0.9600
C32 H32B 0.9600
C32 H32C 0.9600
O2 H2 0.83(2)
O3 H3 0.8200
O5 S1 1.530(7)

loop_
_geom_torsion_atom_site_label_1
_geom_torsion_atom_site_label_2
_geom_torsion_atom_site_label_3
_geom_torsion_atom_site_label_4
_geom_torsion
C10 C1 C2 C3 -58.5(7)
C1 C2 C3 O1 -118.4(7)
C1 C2 C3 C4 58.6(7)
O1 C3 C4 C24 -109.7(8)
C2 C3 C4 C24 73.3(6)
O1 C3 C4 C23 7.7(9)
C2 C3 C4 C23 -169.3(5)
O1 C3 C4 C5 125.4(7)
C2 C3 C4 C5 -51.6(7)
C24 C4 C5 C10 -72.1(7)
C3 C4 C5 C10 48.6(7)
C23 C4 C5 C10 165.6(5)
C24 C4 C5 C6 60.1(7)
C3 C4 C5 C6 -179.2(5)
C23 C4 C5 C6 -62.2(7)
C10 C5 C6 C7 -65.0(6)
C4 C5 C6 C7 159.1(4)
C5 C6 C7 C8 55.3(6)
C6 C7 C8 C26 77.7(5)
C6 C7 C8 C9 -43.7(6)
C6 C7 C8 C14 -162.4(5)
C26 C8 C9 C11 56.5(6)
C7 C8 C9 C11 175.7(4)
C14 C8 C9 C11 -64.0(5)
C26 C8 C9 C10 -76.3(6)
C7 C8 C9 C10 42.9(6)
C14 C8 C9 C10 163.2(4)
C6 C5 C10 C1 176.0(5)
C4 C5 C10 C1 -50.5(6)
C6 C5 C10 C25 -63.2(6)
C4 C5 C10 C25 70.2(6)
C6 C5 C10 C9 60.8(5)
C4 C5 C10 C9 -165.8(5)
C2 C1 C10 C5 53.4(6)
C2 C1 C10 C25 -70.5(6)
C2 C1 C10 C9 168.0(5)
C11 C9 C10 C5 177.7(5)
C8 C9 C10 C5 -51.4(6)
C11 C9 C10 C1 62.0(6)
C8 C9 C10 C1 -167.1(5)
C11 C9 C10 C25 -57.3(6)
C8 C9 C10 C25 73.6(6)
C8 C9 C11 C12 37.0(7)
C10 C9 C11 C12 171.4(5)
C9 C11 C12 C13 -4.1(9)
C11 C12 C13 C18 175.6(5)
C11 C12 C13 C14 -0.9(9)
C12 C13 C14 C15 -150.2(5)
C18 C13 C14 C15 33.3(6)
C12 C13 C14 C27 94.2(6)
C18 C13 C14 C27 -82.2(5)
C12 C13 C14 C8 -26.5(7)
C18 C13 C14 C8 157.0(4)
C26 C8 C14 C13 -63.2(5)
C7 C8 C14 C13 178.6(4)
C9 C8 C14 C13 57.8(5)
C26 C8 C14 C15 60.6(6)
C7 C8 C14 C15 -57.6(6)
C9 C8 C14 C15 -178.5(4)
C26 C8 C14 C27 178.7(5)
C7 C8 C14 C27 60.5(6)
C9 C8 C14 C27 -60.3(5)
C13 C14 C15 C16 -40.8(6)
C27 C14 C15 C16 75.6(6)
C8 C14 C15 C16 -163.0(4)
C14 C15 C16 C17 56.9(6)
C15 C16 C17 C22 177.7(5)
C15 C16 C17 C28 59.9(6)
C15 C16 C17 C18 -59.5(6)
C12 C13 C18 C19 -88.5(6)
C14 C13 C18 C19 88.0(6)
C12 C13 C18 C17 144.5(5)
C14 C13 C18 C17 -39.0(7)
C16 C17 C18 C13 49.3(6)
C22 C17 C18 C13 171.1(5)
C28 C17 C18 C13 -70.4(6)
C16 C17 C18 C19 -76.5(5)
C22 C17 C18 C19 45.3(7)
C28 C17 C18 C19 163.8(5)
C13 C18 C19 C20 179.0(5)
C17 C18 C19 C20 -53.2(7)
C18 C19 C20 C29 173.6(5)
C18 C19 C20 C30 -63.8(7)
C18 C19 C20 C21 57.8(7)
C29 C20 C21 C22 -174.4(5)
C30 C20 C21 C22 65.7(6)
C19 C20 C21 C22 -56.9(7)
C20 C21 C22 C17 54.9(8)
C16 C17 C22 C21 73.3(7)
C28 C17 C22 C21 -167.5(6)
C18 C17 C22 C21 -47.8(8)
C3 C4 C24 O2 67.0(7)
C23 C4 C24 O2 -50.4(7)
C5 C4 C24 O2 -173.3(5)
C30 C20 C29 O4 -132.7(8)
C19 C20 C29 O4 -8.9(10)
C21 C20 C29 O4 107.0(9)
C30 C20 C29 O3 49.5(9)
C19 C20 C29 O3 173.4(7)
C21 C20 C29 O3 -70.7(8)
